data_1555388
loop_
_publ_author_name
'Chingle, Ramesh'
'Lubell, William D.'

_publ_section_title
;
 Azopeptides: Synthesis and Pericyclic Chemistry.
;
_journal_issue 21
_journal_name_full 'Organic letters'
_journal_page_first 5400
_journal_page_last 5403
_journal_paper_doi 10.1021/acs.orglett.5b02723
_journal_volume 17
_journal_year 2015
_chemical_absolute_configuration rmad
_chemical_formula_moiety 'C34 H34 N4 O4'
_chemical_formula_sum 'C34 H34 N4 O4'
_chemical_formula_weight 562.65
_space_group_crystal_system monoclinic
_space_group_IT_number 4
_space_group_name_Hall 'P 2yb'
_space_group_name_H-M_alt 'P 1 21 1'
_atom_sites_solution_hydrogens mixed
_atom_sites_solution_primary direct
_audit_creation_date 2014-11-28
_audit_creation_method
;
Olex2 1.2
(compiled 2014.11.28 svn.r3106 for OlexSys, GUI svn.r4957)
;
_cell_angle_alpha 90
_cell_angle_beta 94.794(3)
_cell_angle_gamma 90
_cell_formula_units_Z 2
_cell_length_a 10.2983(4)
_cell_length_b 10.6899(5)
_cell_length_c 13.1072(6)
_cell_measurement_reflns_used 9920
_cell_measurement_temperature 110
_cell_measurement_theta_max 54.543
_cell_measurement_theta_min 2.945
_cell_volume 1437.89(11)
_computing_cell_refinement 'SAINT v8.34A (Bruker, 2013)'
_computing_data_collection
;
APEX 2 (2013) Bruker AXS Inc., Madison, WI 53719-1173.
;
_computing_data_reduction 'SAINT v8.34A (Bruker, 2013)'
_computing_molecular_graphics 'Olex2 (Dolomanov et al., 2009)'
_computing_publication_material 'Olex2 (Dolomanov et al., 2009)'
_computing_structure_refinement 'XL (Sheldrick, 2008)'
_computing_structure_solution 'ShelXT (Sheldrick, 2008)'
_diffrn_ambient_temperature 110
_diffrn_detector 'CMOS Area detector'
_diffrn_detector_area_resol_mean 10.24
_diffrn_detector_type 'Bruker Photon 100 CMOS Detector'
_diffrn_measured_fraction_theta_full 1.000
_diffrn_measured_fraction_theta_max 1.000
_diffrn_measurement_device 'k-geometry diffractometer'
_diffrn_measurement_device_type 'Bruker Venture Metaljet'
_diffrn_measurement_method '\w and \f scans'
_diffrn_radiation_collimation 'Focusing mirrors'
_diffrn_radiation_monochromator 'Helios MX Mirror Optics'
_diffrn_radiation_probe x-ray
_diffrn_radiation_type GaK\a
_diffrn_radiation_wavelength 1.34139
_diffrn_reflns_av_R_equivalents 0.0637
_diffrn_reflns_av_unetI/netI 0.0351
_diffrn_reflns_Laue_measured_fraction_full 1.000
_diffrn_reflns_Laue_measured_fraction_max 1.000
_diffrn_reflns_limit_h_max 12
_diffrn_reflns_limit_h_min -12
_diffrn_reflns_limit_k_max 13
_diffrn_reflns_limit_k_min -13
_diffrn_reflns_limit_l_max 15
_diffrn_reflns_limit_l_min -15
_diffrn_reflns_number 61549
_diffrn_reflns_point_group_measured_fraction_full 1.000
_diffrn_reflns_point_group_measured_fraction_max 0.999
_diffrn_reflns_theta_full 53.594
_diffrn_reflns_theta_max 54.949
_diffrn_reflns_theta_min 2.943
_diffrn_source 'Metal Jet'
_diffrn_source_target Ga
_diffrn_source_type 'Gallium Liquid Metal Jet Source'
_exptl_absorpt_coefficient_mu 0.446
_exptl_absorpt_correction_T_max 0.7508
_exptl_absorpt_correction_T_min 0.6561
_exptl_absorpt_correction_type multi-scan
_exptl_absorpt_process_details
;
SADABS-2014/4 (Bruker,2014/4) was used for absorption correction.
wR2(int) was 0.1299 before and 0.0637 after correction.
The Ratio of minimum to maximum transmission is 0.8739.
The \l/2 correction factor is 0.00150.
;
_exptl_crystal_density_diffrn 1.300
_exptl_crystal_description plate
_exptl_crystal_F_000 596
_exptl_crystal_size_max 0.08
_exptl_crystal_size_mid 0.06
_exptl_crystal_size_min 0.02
_refine_diff_density_max 0.131
_refine_diff_density_min -0.121
_refine_diff_density_rms 0.030
_refine_ls_abs_structure_details
;
 Flack x determined using 1661 quotients [(I+)-(I-)]/[(I+)+(I-)]
 (Parsons, Flack and Wagner, Acta Cryst. B69 (2013) 249-259).
;
_refine_ls_abs_structure_Flack 0.06(10)
_refine_ls_extinction_method none
_refine_ls_goodness_of_fit_ref 1.030
_refine_ls_hydrogen_treatment mixed
_refine_ls_matrix_type full
_refine_ls_number_parameters 400
_refine_ls_number_reflns 5472
_refine_ls_number_restraints 7
_refine_ls_restrained_S_all 1.029
_refine_ls_R_factor_all 0.0576
_refine_ls_R_factor_gt 0.0371
_refine_ls_shift/su_max 0.000
_refine_ls_shift/su_mean 0.000
_refine_ls_structure_factor_coef Fsqd
_refine_ls_weighting_details 'w=1/[\s^2^(Fo^2^)+(0.0477P)^2^] where P=(Fo^2^+2Fc^2^)/3'
_refine_ls_weighting_scheme calc
_refine_ls_wR_factor_gt 0.0778
_refine_ls_wR_factor_ref 0.0846
_reflns_Friedel_coverage 0.889
_reflns_Friedel_fraction_full 1.000
_reflns_Friedel_fraction_max 0.997
_reflns_number_gt 4214
_reflns_number_total 5472
_reflns_threshold_expression 'I > 2\s(I)'
_cod_data_source_file ol5b02723_si_004.cif
_cod_data_source_block lube89
_cod_depositor_comments
;
The following automatic conversions were performed:

data item '_diffrn_radiation_probe' value 'X-ray' was changed to
'x-ray' in accordance with the
/home/saulius/struct/COD-crude-data/automatic-downloads/DataCite-retrospective/ACS/depositions/lib/dictionaries/cif_core.dic
dictionary named 'cif_core.dic' version 2.4.2 last updated on
2011-04-26.

Automatic conversion script
Id: cif_fix_values 6909 2019-04-08 15:41:33Z antanas 
;
_cod_original_cell_volume 1437.90(11)
_cod_database_code 1555388
_shelxl_version_number 2014/6
_shelx_space_group_comment
;
The symmetry employed for this shelxl refinement is uniquely defined
by the following loop, which should always be used as a source of
symmetry information in preference to the above space-group names.
They are only intended as comments.
;
_shelx_estimated_absorpt_t_max 0.991
_shelx_estimated_absorpt_t_min 0.965
_olex2_refinement_description
;
1. Fixed Uiso
 At 1.2 times of:
  All C(H) groups, All C(H,H) groups
2. Uiso/Uaniso restraints and constraints
Uanis(C3A) = Uanis(C3B)
Uanis(C4A) = Uanis(C4B)
Uanis(C5A) = Uanis(C5B)
Uanis(C6A) = Uanis(C6B)
3. Same fragment restrains
{C3A, C4A, C5A, C6A} sigma for 1-2: 0.02, 1-3: 0.04
as
{C3B, C4B, C5B, C6B}
4. Others
 Sof(C3B)=Sof(H3B)=Sof(C4B)=Sof(H4BA)=Sof(H4BB)=Sof(C5B)=Sof(H5BA)=Sof(H5BB)=
 Sof(C6B)=Sof(H6BA)=Sof(H6BB)=1-FVAR(1)
 Sof(C3A)=Sof(H3A)=Sof(C4A)=Sof(H4AA)=Sof(H4AB)=Sof(C5A)=Sof(H5AA)=Sof(H5AB)=
 Sof(C6A)=Sof(H6AA)=Sof(H6AB)=FVAR(1)
5.a Ternary CH refined with riding coordinates:
 C1(H1A), C3A(H3A), C3B(H3B), C28(H28)
5.b Secondary CH2 refined with riding coordinates:
 C4A(H4AA,H4AB), C5A(H5AA,H5AB), C6A(H6AA,H6AB), C4B(H4BA,H4BB), C5B(H5BA,
 H5BB), C6B(H6BA,H6BB), C9(H9A,H9B)
5.c Aromatic/amide H refined with riding coordinates:
 C11(H11), C12(H12), C13(H13), C14(H14), C15(H15), C17(H17), C18(H18),
 C19(H19), C20(H20), C21(H21), C23(H23), C24(H24), C25(H25), C26(H26), C27(H27),
  C29(H29), C30(H30), C31(H31), C32(H32), C33(H33), C34(H34)
;
_olex2_submission_special_instructions 'No special instructions were received'

loop_
_space_group_symop_operation_xyz
'x, y, z'
'-x, y+1/2, -z'

loop_
_atom_site_label
_atom_site_type_symbol
_atom_site_fract_x
_atom_site_fract_y
_atom_site_fract_z
_atom_site_U_iso_or_equiv
_atom_site_adp_type
_atom_site_occupancy
_atom_site_site_symmetry_order
_atom_site_calc_flag
_atom_site_refinement_flags_posn
_atom_site_refinement_flags_occupancy
_atom_site_disorder_assembly
_atom_site_disorder_group
O1 O 0.17140(19) 0.6808(2) 0.16763(17) 0.0663(6) Uani 1 1 d . . . .
O2 O 0.39091(18) 0.7037(2) 0.42241(15) 0.0523(5) Uani 1 1 d . . . .
O3 O 0.71734(17) 0.8140(2) 0.59069(14) 0.0499(5) Uani 1 1 d . . . .
O4 O 0.69785(16) 0.72874(17) 0.43252(13) 0.0440(5) Uani 1 1 d . . . .
N1 N 0.1778(2) 0.5127(2) 0.27267(18) 0.0443(6) Uani 1 1 d . . . .
H1 H 0.225(3) 0.465(3) 0.316(2) 0.045(8) Uiso 1 1 d . . . .
N2 N 0.44877(19) 0.5501(2) 0.31643(16) 0.0424(5) Uani 1 1 d . . . .
N3 N 0.5419(2) 0.5583(2) 0.48235(17) 0.0431(5) Uani 1 1 d . . . .
H3 H 0.597(3) 0.500(3) 0.460(2) 0.053(9) Uiso 1 1 d . . . .
N4 N 0.5939(2) 0.6410(2) 0.55697(16) 0.0446(6) Uani 1 1 d . . . .
C1 C 0.0356(2) 0.4952(3) 0.2674(2) 0.0442(7) Uani 1 1 d . . . .
H1A H -0.0042 0.5711 0.2329 0.053 Uiso 1 1 calc R . . .
C2 C 0.2325(3) 0.6037(3) 0.2215(2) 0.0471(7) Uani 1 1 d . . . .
C3A C 0.3786(13) 0.6137(13) 0.2310(8) 0.0438(15) Uani 0.729(5) 1 d D P A 1
H3A H 0.4037 0.7041 0.2325 0.053 Uiso 0.729(5) 1 calc R P A 1
C4A C 0.4339(5) 0.5503(5) 0.1376(4) 0.0512(13) Uani 0.729(5) 1 d D P A 1
H4AA H 0.3656 0.5408 0.0802 0.061 Uiso 0.729(5) 1 calc R P A 1
H4AB H 0.5073 0.5990 0.1137 0.061 Uiso 0.729(5) 1 calc R P A 1
C5A C 0.4792(5) 0.4244(5) 0.1791(3) 0.0592(12) Uani 0.729(5) 1 d D P A 1
H5AA H 0.5476 0.3893 0.1386 0.071 Uiso 0.729(5) 1 calc R P A 1
H5AB H 0.4057 0.3646 0.1779 0.071 Uiso 0.729(5) 1 calc R P A 1
C6A C 0.5329(6) 0.4517(9) 0.2880(5) 0.0458(15) Uani 0.729(5) 1 d D P A 1
H6AA H 0.5267 0.3775 0.3326 0.055 Uiso 0.729(5) 1 calc R P A 1
H6AB H 0.6247 0.4798 0.2908 0.055 Uiso 0.729(5) 1 calc R P A 1
C3B C 0.384(4) 0.595(4) 0.212(3) 0.0438(15) Uani 0.271(5) 1 d D P A 2
H3B H 0.4203 0.6782 0.1922 0.053 Uiso 0.271(5) 1 calc R P A 2
C4B C 0.4193(15) 0.4928(16) 0.1372(14) 0.0512(13) Uani 0.271(5) 1 d D P A 2
H4BA H 0.3677 0.4160 0.1459 0.061 Uiso 0.271(5) 1 calc R P A 2
H4BB H 0.4058 0.5213 0.0653 0.061 Uiso 0.271(5) 1 calc R P A 2
C5B C 0.5632(12) 0.4715(14) 0.1691(8) 0.0592(12) Uani 0.271(5) 1 d D P A 2
H5BA H 0.5936 0.3916 0.1411 0.071 Uiso 0.271(5) 1 calc R P A 2
H5BB H 0.6170 0.5407 0.1455 0.071 Uiso 0.271(5) 1 calc R P A 2
C6B C 0.569(2) 0.467(3) 0.2843(15) 0.0458(15) Uani 0.271(5) 1 d D P A 2
H6BA H 0.6524 0.5023 0.3145 0.055 Uiso 0.271(5) 1 calc R P A 2
H6BB H 0.5609 0.3801 0.3084 0.055 Uiso 0.271(5) 1 calc R P A 2
C7 C 0.4558(2) 0.6112(3) 0.4060(2) 0.0410(6) Uani 1 1 d . . . .
C8 C 0.6740(2) 0.7354(3) 0.5313(2) 0.0411(6) Uani 1 1 d . . . .
C9 C 0.7823(3) 0.8256(3) 0.3979(2) 0.0476(7) Uani 1 1 d . . . .
H9A H 0.8718 0.8149 0.4307 0.057 Uiso 1 1 calc R . . .
H9B H 0.7500 0.9091 0.4167 0.057 Uiso 1 1 calc R . . .
C10 C 0.7828(3) 0.8152(3) 0.2838(2) 0.0454(6) Uani 1 1 d . . . .
C11 C 0.8972(3) 0.8122(3) 0.2372(2) 0.0537(7) Uani 1 1 d . . . .
H11 H 0.9779 0.8128 0.2779 0.064 Uiso 1 1 calc R . . .
C12 C 0.8966(3) 0.8084(4) 0.1314(3) 0.0643(9) Uani 1 1 d . . . .
H12 H 0.9769 0.8059 0.1006 0.077 Uiso 1 1 calc R . . .
C13 C 0.7817(3) 0.8082(3) 0.0710(2) 0.0629(8) Uani 1 1 d . . . .
H13 H 0.7816 0.8052 -0.0014 0.075 Uiso 1 1 calc R . . .
C14 C 0.6651(3) 0.8124(4) 0.1173(2) 0.0628(8) Uani 1 1 d . . . .
H14 H 0.5846 0.8129 0.0762 0.075 Uiso 1 1 calc R . . .
C15 C 0.6659(3) 0.8160(3) 0.2221(2) 0.0561(7) Uani 1 1 d . . . .
H15 H 0.5857 0.8191 0.2529 0.067 Uiso 1 1 calc R . . .
C16 C -0.0067(2) 0.3842(3) 0.2006(2) 0.0464(7) Uani 1 1 d . . . .
C17 C -0.1060(3) 0.3989(3) 0.1222(2) 0.0540(8) Uani 1 1 d . . . .
H17 H -0.1463 0.4781 0.1106 0.065 Uiso 1 1 calc R . . .
C18 C -0.1456(3) 0.2970(4) 0.0614(2) 0.0596(8) Uani 1 1 d . . . .
H18 H -0.2131 0.3075 0.0080 0.072 Uiso 1 1 calc R . . .
C19 C -0.0894(3) 0.1827(4) 0.0770(2) 0.0610(9) Uani 1 1 d . . . .
H19 H -0.1178 0.1140 0.0349 0.073 Uiso 1 1 calc R . . .
C20 C 0.0090(3) 0.1668(3) 0.1542(2) 0.0598(8) Uani 1 1 d . . . .
H20 H 0.0487 0.0872 0.1655 0.072 Uiso 1 1 calc R . . .
C21 C 0.0497(3) 0.2682(3) 0.2153(2) 0.0525(8) Uani 1 1 d . . . .
H21 H 0.1177 0.2571 0.2682 0.063 Uiso 1 1 calc R . . .
C22 C -0.0104(2) 0.4925(3) 0.3748(2) 0.0425(6) Uani 1 1 d . . . .
C23 C -0.1088(2) 0.4123(3) 0.4010(2) 0.0444(7) Uani 1 1 d . . . .
H23 H -0.1470 0.3554 0.3515 0.053 Uiso 1 1 calc R . . .
C24 C -0.1517(3) 0.4146(3) 0.4985(2) 0.0482(7) Uani 1 1 d . . . .
H24 H -0.2181 0.3586 0.5158 0.058 Uiso 1 1 calc R . . .
C25 C -0.0979(3) 0.4981(3) 0.5705(2) 0.0510(7) Uani 1 1 d . . . .
H25 H -0.1275 0.5000 0.6372 0.061 Uiso 1 1 calc R . . .
C26 C -0.0007(3) 0.5791(3) 0.5453(2) 0.0517(7) Uani 1 1 d . . . .
H26 H 0.0363 0.6369 0.5945 0.062 Uiso 1 1 calc R . . .
C27 C 0.0423(3) 0.5754(3) 0.4481(2) 0.0491(7) Uani 1 1 d . . . .
H27 H 0.1093 0.6309 0.4313 0.059 Uiso 1 1 calc R . . .
C28 C 0.5658(3) 0.6181(3) 0.6623(2) 0.0483(7) Uani 1 1 d . . . .
H28 H 0.6078 0.6869 0.7050 0.058 Uiso 1 1 calc R . . .
C29 C 0.4236(3) 0.6203(3) 0.6776(2) 0.0551(8) Uani 1 1 d . . . .
H29 H 0.3612 0.6178 0.6200 0.066 Uiso 1 1 calc R . . .
C30 C 0.3836(3) 0.6258(3) 0.7720(3) 0.0633(9) Uani 1 1 d . . . .
H30 H 0.2928 0.6331 0.7788 0.076 Uiso 1 1 calc R . . .
C31 C 0.4709(4) 0.6213(4) 0.8645(3) 0.0742(10) Uani 1 1 d . . . .
H31 H 0.4454 0.6681 0.9211 0.089 Uiso 1 1 calc R . . .
C32 C 0.5841(4) 0.5581(4) 0.8793(3) 0.0742(10) Uani 1 1 d . . . .
H32 H 0.6322 0.5665 0.9441 0.089 Uiso 1 1 calc R . . .
C33 C 0.6377(3) 0.4790(3) 0.8047(2) 0.0614(9) Uani 1 1 d . . . .
H33 H 0.6878 0.4088 0.8288 0.074 Uiso 1 1 calc R . . .
C34 C 0.6216(3) 0.4979(3) 0.7033(2) 0.0548(8) Uani 1 1 d . . . .
H34 H 0.6458 0.4346 0.6576 0.066 Uiso 1 1 calc R . . .

loop_
_atom_site_aniso_label
_atom_site_aniso_U_11
_atom_site_aniso_U_22
_atom_site_aniso_U_33
_atom_site_aniso_U_23
_atom_site_aniso_U_13
_atom_site_aniso_U_12
O1 0.0456(11) 0.0828(16) 0.0691(14) 0.0326(13) -0.0040(10) -0.0057(11)
O2 0.0456(11) 0.0571(13) 0.0552(12) 0.0038(10) 0.0102(9) 0.0072(10)
O3 0.0495(11) 0.0548(12) 0.0452(11) -0.0081(10) 0.0029(9) -0.0046(10)
O4 0.0424(10) 0.0490(11) 0.0412(11) -0.0013(9) 0.0071(8) -0.0041(9)
N1 0.0335(11) 0.0541(15) 0.0447(13) 0.0085(12) -0.0005(10) -0.0022(11)
N2 0.0350(11) 0.0499(14) 0.0413(13) 0.0004(11) -0.0028(9) -0.0034(11)
N3 0.0430(13) 0.0464(13) 0.0392(13) -0.0017(11) -0.0001(10) 0.0002(12)
N4 0.0472(12) 0.0490(15) 0.0375(13) -0.0039(11) 0.0039(10) -0.0038(11)
C1 0.0327(13) 0.0506(17) 0.0487(16) 0.0054(14) -0.0008(11) 0.0000(13)
C2 0.0426(15) 0.059(2) 0.0391(15) 0.0113(15) -0.0024(12) -0.0030(15)
C3A 0.0373(19) 0.062(4) 0.032(5) 0.006(3) 0.003(3) -0.004(2)
C4A 0.052(2) 0.063(4) 0.0392(18) 0.000(3) 0.0047(16) -0.007(3)
C5A 0.058(3) 0.071(3) 0.048(2) -0.008(2) 0.002(2) 0.001(2)
C6A 0.037(4) 0.050(3) 0.0514(18) -0.0030(17) 0.004(2) -0.001(3)
C3B 0.0373(19) 0.062(4) 0.032(5) 0.006(3) 0.003(3) -0.004(2)
C4B 0.052(2) 0.063(4) 0.0392(18) 0.000(3) 0.0047(16) -0.007(3)
C5B 0.058(3) 0.071(3) 0.048(2) -0.008(2) 0.002(2) 0.001(2)
C6B 0.037(4) 0.050(3) 0.0514(18) -0.0030(17) 0.004(2) -0.001(3)
C7 0.0312(13) 0.0484(17) 0.0436(16) 0.0046(14) 0.0048(11) -0.0045(13)
C8 0.0337(13) 0.0489(17) 0.0403(16) -0.0066(14) 0.0006(12) 0.0013(13)
C9 0.0423(15) 0.0505(17) 0.0505(17) 0.0034(14) 0.0073(12) -0.0084(14)
C10 0.0448(15) 0.0437(15) 0.0481(16) 0.0028(14) 0.0056(12) -0.0004(13)
C11 0.0457(16) 0.0610(19) 0.0550(19) 0.0044(16) 0.0080(13) 0.0048(15)
C12 0.062(2) 0.073(2) 0.060(2) 0.0091(19) 0.0221(16) 0.0126(18)
C13 0.081(2) 0.060(2) 0.0484(18) 0.0065(17) 0.0082(17) 0.010(2)
C14 0.0634(19) 0.070(2) 0.053(2) 0.0031(18) -0.0028(15) 0.0014(18)
C15 0.0454(16) 0.066(2) 0.0565(19) 0.0012(17) 0.0024(13) -0.0021(16)
C16 0.0368(14) 0.061(2) 0.0419(16) 0.0044(14) 0.0052(12) -0.0088(14)
C17 0.0428(16) 0.074(2) 0.0451(17) 0.0038(16) 0.0010(14) -0.0016(16)
C18 0.0494(17) 0.085(3) 0.0434(18) 0.0001(18) -0.0024(14) -0.0113(19)
C19 0.0608(19) 0.078(3) 0.0447(18) -0.0076(17) 0.0070(15) -0.0184(19)
C20 0.0631(19) 0.063(2) 0.0541(19) -0.0013(17) 0.0082(16) -0.0077(17)
C21 0.0474(17) 0.063(2) 0.0459(17) 0.0015(15) 0.0001(13) -0.0059(15)
C22 0.0337(13) 0.0472(17) 0.0461(16) 0.0046(14) -0.0003(11) 0.0035(13)
C23 0.0360(13) 0.0487(17) 0.0483(17) 0.0010(14) 0.0021(12) 0.0040(13)
C24 0.0376(14) 0.0488(18) 0.0590(19) 0.0042(15) 0.0090(13) 0.0060(14)
C25 0.0424(15) 0.0613(19) 0.0498(17) -0.0018(16) 0.0066(13) 0.0111(15)
C26 0.0437(15) 0.0564(19) 0.0548(18) -0.0087(15) 0.0032(13) 0.0011(14)
C27 0.0411(14) 0.0513(18) 0.0549(18) 0.0018(15) 0.0037(13) -0.0010(14)
C28 0.0534(16) 0.0560(18) 0.0356(15) -0.0016(14) 0.0033(12) -0.0044(15)
C29 0.0588(17) 0.0538(19) 0.0535(19) 0.0010(15) 0.0099(14) -0.0015(16)
C30 0.072(2) 0.059(2) 0.062(2) 0.0026(17) 0.0249(18) 0.0020(18)
C31 0.109(3) 0.066(2) 0.051(2) -0.0012(18) 0.026(2) 0.006(2)
C32 0.099(3) 0.076(2) 0.047(2) 0.0010(19) 0.0032(18) -0.005(2)
C33 0.0604(19) 0.072(2) 0.052(2) 0.0105(17) 0.0021(15) -0.0029(17)
C34 0.0478(16) 0.064(2) 0.0534(19) 0.0027(17) 0.0079(13) 0.0020(15)

loop_
_atom_type_symbol
_atom_type_description
_atom_type_scat_dispersion_real
_atom_type_scat_dispersion_imag
_atom_type_scat_source
C C 0.0140 0.0070 'International Tables Vol C Tables 4.2.6.8 and 6.1.1.4'
H H 0.0000 0.0000 'International Tables Vol C Tables 4.2.6.8 and 6.1.1.4'
N N 0.0250 0.0140 'International Tables Vol C Tables 4.2.6.8 and 6.1.1.4'
O O 0.0390 0.0250 'International Tables Vol C Tables 4.2.6.8 and 6.1.1.4'

loop_
_geom_angle_atom_site_label_1
_geom_angle_atom_site_label_2
_geom_angle_atom_site_label_3
_geom_angle
C8 O4 C9 115.3(2)
C1 N1 H1 116.8(18)
C2 N1 H1 120.9(18)
C2 N1 C1 122.0(2)
C6A N2 C3A 114.6(4)
C3B N2 C6B 102.8(11)
C7 N2 C3A 115.8(4)
C7 N2 C6A 126.6(3)
C7 N2 C3B 127.7(9)
C7 N2 C6B 120.8(8)
N4 N3 H3 116.6(19)
N4 N3 C7 115.4(2)
C7 N3 H3 115.0(18)
N3 N4 C28 117.7(2)
C8 N4 N3 120.1(2)
C8 N4 C28 122.1(2)
N1 C1 H1A 106.6
N1 C1 C16 111.3(2)
N1 C1 C22 110.1(2)
C16 C1 H1A 106.6
C16 C1 C22 115.0(2)
C22 C1 H1A 106.6
O1 C2 N1 124.3(2)
O1 C2 C3A 117.5(6)
O1 C2 C3B 117.0(16)
N1 C2 C3A 118.2(6)
N1 C2 C3B 117.6(16)
N2 C3A C2 117.5(10)
N2 C3A H3A 109.0
N2 C3A C4A 102.3(6)
C2 C3A H3A 109.0
C2 C3A C4A 109.5(8)
C4A C3A H3A 109.0
C3A C4A H4AA 111.1
C3A C4A H4AB 111.1
H4AA C4A H4AB 109.1
C5A C4A C3A 103.2(6)
C5A C4A H4AA 111.1
C5A C4A H4AB 111.1
C4A C5A H5AA 110.9
C4A C5A H5AB 110.9
C4A C5A C6A 104.2(5)
H5AA C5A H5AB 108.9
C6A C5A H5AA 110.9
C6A C5A H5AB 110.9
N2 C6A C5A 101.9(5)
N2 C6A H6AA 111.4
N2 C6A H6AB 111.4
C5A C6A H6AA 111.4
C5A C6A H6AB 111.4
H6AA C6A H6AB 109.3
N2 C3B C2 107(2)
N2 C3B H3B 111.2
C2 C3B H3B 111.2
C4B C3B N2 104(2)
C4B C3B C2 112(3)
C4B C3B H3B 111.2
C3B C4B H4BA 111.4
C3B C4B H4BB 111.4
H4BA C4B H4BB 109.2
C5B C4B C3B 102.0(17)
C5B C4B H4BA 111.4
C5B C4B H4BB 111.4
C4B C5B H5BA 111.0
C4B C5B H5BB 111.0
H5BA C5B H5BB 109.0
C6B C5B C4B 103.6(13)
C6B C5B H5BA 111.0
C6B C5B H5BB 111.0
N2 C6B H6BA 110.5
N2 C6B H6BB 110.5
C5B C6B N2 106.3(15)
C5B C6B H6BA 110.5
C5B C6B H6BB 110.5
H6BA C6B H6BB 108.7
O2 C7 N2 123.9(2)
O2 C7 N3 121.6(3)
N2 C7 N3 114.4(2)
O3 C8 O4 125.0(3)
O3 C8 N4 123.7(2)
O4 C8 N4 111.3(2)
O4 C9 H9A 110.1
O4 C9 H9B 110.1
O4 C9 C10 108.1(2)
H9A C9 H9B 108.4
C10 C9 H9A 110.1
C10 C9 H9B 110.1
C11 C10 C9 121.4(2)
C11 C10 C15 118.2(3)
C15 C10 C9 120.3(2)
C10 C11 H11 119.5
C10 C11 C12 121.0(3)
C12 C11 H11 119.5
C11 C12 H12 119.7
C13 C12 C11 120.6(3)
C13 C12 H12 119.7
C12 C13 H13 120.5
C12 C13 C14 119.0(3)
C14 C13 H13 120.5
C13 C14 H14 119.9
C15 C14 C13 120.2(3)
C15 C14 H14 119.9
C10 C15 H15 119.5
C14 C15 C10 120.9(3)
C14 C15 H15 119.5
C17 C16 C1 119.6(3)
C21 C16 C1 121.7(2)
C21 C16 C17 118.6(3)
C16 C17 H17 120.1
C18 C17 C16 119.7(3)
C18 C17 H17 120.1
C17 C18 H18 119.5
C19 C18 C17 121.1(3)
C19 C18 H18 119.5
C18 C19 H19 120.1
C18 C19 C20 119.8(3)
C20 C19 H19 120.1
C19 C20 H20 120.2
C19 C20 C21 119.5(3)
C21 C20 H20 120.2
C16 C21 C20 121.2(3)
C16 C21 H21 119.4
C20 C21 H21 119.4
C23 C22 C1 121.9(2)
C27 C22 C1 119.7(2)
C27 C22 C23 118.4(2)
C22 C23 H23 119.7
C24 C23 C22 120.7(3)
C24 C23 H23 119.7
C23 C24 H24 120.0
C25 C24 C23 120.0(3)
C25 C24 H24 120.0
C24 C25 H25 120.1
C24 C25 C26 119.8(3)
C26 C25 H25 120.1
C25 C26 H26 120.1
C25 C26 C27 119.7(3)
C27 C26 H26 120.1
C22 C27 C26 121.3(3)
C22 C27 H27 119.3
C26 C27 H27 119.3
N4 C28 H28 107.2
N4 C28 C29 113.5(2)
N4 C28 C34 112.7(2)
C29 C28 H28 107.2
C34 C28 H28 107.2
C34 C28 C29 108.5(2)
C28 C29 H29 119.8
C30 C29 C28 120.3(3)
C30 C29 H29 119.8
C29 C30 H30 118.1
C29 C30 C31 123.8(3)
C31 C30 H30 118.1
C30 C31 H31 116.3
C32 C31 C30 127.4(3)
C32 C31 H31 116.3
C31 C32 H32 117.5
C31 C32 C33 124.9(3)
C33 C32 H32 117.5
C32 C33 H33 117.8
C34 C33 C32 124.3(3)
C34 C33 H33 117.8
C28 C34 H34 120.0
C33 C34 C28 119.9(3)
C33 C34 H34 120.0

loop_
_geom_bond_atom_site_label_1
_geom_bond_atom_site_label_2
_geom_bond_distance
O1 C2 1.225(3)
O2 C7 1.222(3)
O3 C8 1.206(3)
O4 C8 1.339(3)
O4 C9 1.449(3)
N1 H1 0.88(3)
N1 C1 1.472(3)
N1 C2 1.332(4)
N2 C3A 1.450(12)
N2 C6A 1.432(10)
N2 C3B 1.55(4)
N2 C6B 1.61(3)
N2 C7 1.340(3)
N3 H3 0.91(3)
N3 N4 1.392(3)
N3 C7 1.400(3)
N4 C8 1.363(4)
N4 C28 1.454(3)
C1 H1A 1.0000
C1 C16 1.517(4)
C1 C22 1.523(4)
C2 C3A 1.503(14)
C2 C3B 1.58(4)
C3A H3A 1.0000
C3A C4A 1.550(8)
C4A H4AA 0.9900
C4A H4AB 0.9900
C4A C5A 1.511(7)
C5A H5AA 0.9900
C5A H5AB 0.9900
C5A C6A 1.516(7)
C6A H6AA 0.9900
C6A H6AB 0.9900
C3B H3B 1.0000
C3B C4B 1.53(2)
C4B H4BA 0.9900
C4B H4BB 0.9900
C4B C5B 1.522(17)
C5B H5BA 0.9900
C5B H5BB 0.9900
C5B C6B 1.507(19)
C6B H6BA 0.9900
C6B H6BB 0.9900
C9 H9A 0.9900
C9 H9B 0.9900
C9 C10 1.500(4)
C10 C11 1.372(4)
C10 C15 1.393(4)
C11 H11 0.9500
C11 C12 1.386(4)
C12 H12 0.9500
C12 C13 1.368(5)
C13 H13 0.9500
C13 C14 1.390(4)
C14 H14 0.9500
C14 C15 1.373(4)
C15 H15 0.9500
C16 C17 1.396(4)
C16 C21 1.376(4)
C17 H17 0.9500
C17 C18 1.391(5)
C18 H18 0.9500
C18 C19 1.360(5)
C19 H19 0.9500
C19 C20 1.382(4)
C20 H20 0.9500
C20 C21 1.391(4)
C21 H21 0.9500
C22 C23 1.392(4)
C22 C27 1.383(4)
C23 H23 0.9500
C23 C24 1.387(4)
C24 H24 0.9500
C24 C25 1.382(4)
C25 H25 0.9500
C25 C26 1.384(4)
C26 H26 0.9500
C26 C27 1.384(4)
C27 H27 0.9500
C28 H28 1.0000
C28 C29 1.495(4)
C28 C34 1.490(4)
C29 H29 0.9500
C29 C30 1.338(4)
C30 H30 0.9500
C30 C31 1.447(5)
C31 H31 0.9500
C31 C32 1.348(5)
C32 H32 0.9500
C32 C33 1.438(5)
C33 H33 0.9500
C33 C34 1.341(4)
C34 H34 0.9500

loop_
_geom_hbond_atom_site_label_D
_geom_hbond_atom_site_label_H
_geom_hbond_atom_site_label_A
_geom_hbond_distance_DH
_geom_hbond_distance_HA
_geom_hbond_distance_DA
_geom_hbond_angle_DHA
_geom_hbond_site_symmetry_A
N1 H1 O3 0.88(3) 2.08(3) 2.926(3) 161(2) 2_646

loop_
_geom_torsion_atom_site_label_1
_geom_torsion_atom_site_label_2
_geom_torsion_atom_site_label_3
_geom_torsion_atom_site_label_4
_geom_torsion
O1 C2 C3A N2 161.5(5)
O1 C2 C3A C4A -82.4(9)
O1 C2 C3B N2 151.3(14)
O1 C2 C3B C4B -96(3)
O4 C9 C10 C11 -129.9(3)
O4 C9 C10 C15 54.0(4)
N1 C1 C16 C17 -128.6(3)
N1 C1 C16 C21 51.8(3)
N1 C1 C22 C23 -141.9(3)
N1 C1 C22 C27 41.1(3)
N1 C2 C3A N2 -17.8(8)
N1 C2 C3A C4A 98.3(8)
N1 C2 C3B N2 -41(2)
N1 C2 C3B C4B 73(3)
N2 C3A C4A C5A 24.9(10)
N2 C3B C4B C5B -45(3)
N3 N4 C8 O3 176.2(2)
N3 N4 C8 O4 -3.9(3)
N3 N4 C28 C29 -60.1(3)
N3 N4 C28 C34 63.8(3)
N4 N3 C7 O2 -28.1(3)
N4 N3 C7 N2 153.7(2)
N4 C28 C29 C30 -166.6(3)
N4 C28 C34 C33 160.9(3)
C1 N1 C2 O1 1.1(4)
C1 N1 C2 C3A -179.6(4)
C1 N1 C2 C3B -166.1(12)
C1 C16 C17 C18 -179.5(2)
C1 C16 C21 C20 179.3(3)
C1 C22 C23 C24 -177.9(2)
C1 C22 C27 C26 177.4(2)
C2 N1 C1 C16 104.7(3)
C2 N1 C1 C22 -126.6(3)
C2 C3A C4A C5A -100.5(8)
C2 C3B C4B C5B -160(2)
C3A N2 C6A C5A -18.9(9)
C3A N2 C7 O2 12.1(8)
C3A N2 C7 N3 -169.7(7)
C3A C4A C5A C6A -36.8(7)
C4A C5A C6A N2 34.0(5)
C6A N2 C3A C2 116.2(5)
C6A N2 C3A C4A -3.7(12)
C6A N2 C7 O2 171.5(4)
C6A N2 C7 N3 -10.3(5)
C3B N2 C6B C5B 0(3)
C3B N2 C7 O2 14(2)
C3B N2 C7 N3 -168(2)
C3B C4B C5B C6B 45(2)
C4B C5B C6B N2 -27(2)
C6B N2 C3B C2 146.3(17)
C6B N2 C3B C4B 27(3)
C6B N2 C7 O2 155.9(11)
C6B N2 C7 N3 -25.9(11)
C7 N2 C3A C2 -81.9(8)
C7 N2 C3A C4A 158.2(5)
C7 N2 C6A C5A -178.4(3)
C7 N2 C3B C2 -67(3)
C7 N2 C3B C4B 174.4(12)
C7 N2 C6B C5B -150.1(11)
C7 N3 N4 C8 -65.0(3)
C7 N3 N4 C28 118.6(2)
C8 O4 C9 C10 -171.9(2)
C8 N4 C28 C29 123.6(3)
C8 N4 C28 C34 -112.5(3)
C9 O4 C8 O3 -0.2(4)
C9 O4 C8 N4 179.9(2)
C9 C10 C11 C12 -177.0(3)
C9 C10 C15 C14 176.9(3)
C10 C11 C12 C13 0.3(6)
C11 C10 C15 C14 0.7(5)
C11 C12 C13 C14 0.3(5)
C12 C13 C14 C15 -0.4(6)
C13 C14 C15 C10 -0.1(6)
C15 C10 C11 C12 -0.8(5)
C16 C1 C22 C23 -15.2(4)
C16 C1 C22 C27 167.8(2)
C16 C17 C18 C19 0.2(4)
C17 C16 C21 C20 -0.3(4)
C17 C18 C19 C20 -0.2(4)
C18 C19 C20 C21 0.0(4)
C19 C20 C21 C16 0.3(4)
C21 C16 C17 C18 0.1(4)
C22 C1 C16 C17 105.3(3)
C22 C1 C16 C21 -74.2(3)
C22 C23 C24 C25 0.9(4)
C23 C22 C27 C26 0.2(4)
C23 C24 C25 C26 -0.3(4)
C24 C25 C26 C27 -0.2(4)
C25 C26 C27 C22 0.3(4)
C27 C22 C23 C24 -0.8(4)
C28 N4 C8 O3 -7.6(4)
C28 N4 C8 O4 172.4(2)
C28 C29 C30 C31 -4.4(5)
C29 C28 C34 C33 -72.4(3)
C29 C30 C31 C32 -32.9(6)
C30 C31 C32 C33 -2.0(6)
C31 C32 C33 C34 31.8(6)
C32 C33 C34 C28 11.4(5)
C34 C28 C29 C30 67.2(4)
